data_7027368
loop_
_publ_author_name
'Drew, Michael G. B.'
'Hudson, Michael J.'
'Iveson, Peter B.'
'Madic, Charles'
'Russell, Mark L.'

_publ_section_title
;
 Experimental and theoretical studies of a triazole ligand and complexes
 formed with the lanthanides
;
_journal_issue 15
_journal_name_full 'Journal of the Chemical Society, Dalton Transactions'
_journal_page_first 2433
_journal_paper_doi 10.1039/a901842e
_journal_year 1999
_chemical_formula_moiety 4-yb
_chemical_formula_sum 'C13 H14 N11 O9 Yb'
_chemical_formula_weight 641.39
_chemical_name_systematic
; 
 ? 
;
_space_group_IT_number 14
_symmetry_cell_setting monoclinic
_symmetry_space_group_name_Hall '-P 2yn'
_symmetry_space_group_name_H-M 'P 1 21/n 1'
_atom_sites_solution_hydrogens geom
_atom_sites_solution_primary direct
_atom_sites_solution_secondary difmap
_audit_creation_method SHELXL-97
_cell_angle_alpha 90.00
_cell_angle_beta 101.689(10)
_cell_angle_gamma 90.00
_cell_formula_units_Z 4
_cell_length_a 16.102(18)
_cell_length_b 8.179(10)
_cell_length_c 16.571(18)
_cell_measurement_reflns_used all
_cell_measurement_temperature 293(2)
_cell_volume 2137(4)
_computing_cell_refinement XDS
_computing_data_collection 'XDS (Kabsch, 1991)'
_computing_data_reduction XDS
_computing_molecular_graphics PLATON(Spek,1994)
_computing_structure_refinement 'SHELXL-93 (Sheldrick, 1993)'
_computing_structure_solution 'SHELXS-86 (Sheldrick, 1990)'
_diffrn_ambient_temperature 293(2)
_diffrn_measurement_device 'Marresearch Image Plate'
_diffrn_measurement_method '95 frames at 2^o intervals, counting time 2 min.'
_diffrn_radiation_monochromator graphite
_diffrn_radiation_source 'fine-focus sealed tube'
_diffrn_radiation_type MoK\a
_diffrn_radiation_wavelength 0.71073
_diffrn_reflns_av_R_equivalents 0.0291
_diffrn_reflns_av_sigmaI/netI 0.0325
_diffrn_reflns_limit_h_max 19
_diffrn_reflns_limit_h_min 0
_diffrn_reflns_limit_k_max 9
_diffrn_reflns_limit_k_min -9
_diffrn_reflns_limit_l_max 19
_diffrn_reflns_limit_l_min -20
_diffrn_reflns_number 6452
_diffrn_reflns_theta_max 26.08
_diffrn_reflns_theta_min 2.51
_diffrn_standards_number n/a
_exptl_absorpt_coefficient_mu 4.448
_exptl_absorpt_correction_T_max 1.000
_exptl_absorpt_correction_T_min 0.418
_exptl_absorpt_correction_type 'DIFABS(Walker and Stuart, 1983)'
_exptl_crystal_density_diffrn 1.993
_exptl_crystal_density_method 'not measured'
_exptl_crystal_F_000 1244
_exptl_crystal_size_max 0.35
_exptl_crystal_size_mid 0.30
_exptl_crystal_size_min 0.25
_refine_diff_density_max 2.085
_refine_diff_density_min -1.573
_refine_diff_density_rms 0.186
_refine_ls_extinction_coef 0.0016(3)
_refine_ls_extinction_expression Fc^*^=kFc[1+0.001xFc^2^\l^3^/sin(2\q)]^-1/4^
_refine_ls_extinction_method SHELXL
_refine_ls_goodness_of_fit_ref 1.077
_refine_ls_hydrogen_treatment mixed
_refine_ls_matrix_type full
_refine_ls_number_parameters 335
_refine_ls_number_reflns 3898
_refine_ls_number_restraints 0
_refine_ls_restrained_S_all 1.077
_refine_ls_R_factor_all 0.0614
_refine_ls_R_factor_gt 0.0447
_refine_ls_shift/su_max 0.017
_refine_ls_shift/su_mean 0.001
_refine_ls_structure_factor_coef Fsqd
_refine_ls_weighting_details 'w=1/[\s^2^(Fo^2^)+(0.0783P)^2^+10.8015P] where P=(Fo^2^+2Fc^2^)/3'
_refine_ls_weighting_scheme calc
_refine_ls_wR_factor_gt 0.1230
_refine_ls_wR_factor_ref 0.1344
_reflns_number_gt 3074
_reflns_number_total 3898
_reflns_threshold_expression >2sigma(I)
_cod_data_source_file 901842esup1.cif
_cod_data_source_block 4-yb
_cod_depositor_comments
;
The following automatic conversions were performed:

'_refine_ls_weighting_scheme' value 'calc
w=1/[\s^2^(Fo^2^)+(0.0783P)^2^+10.8015P] where P=(Fo^2^+2Fc^2^)/3'
was changed to 'calc'. New tag '_refine_ls_weighting_details' was
created. The value of the new tag was set to
'w=1/[\s^2^(Fo^2^)+(0.0783P)^2^+10.8015P] where P=(Fo^2^+2Fc^2^)/3'.

Automatic conversion script
Id: cif_fix_values 3143 2015-03-26 13:38:13Z robertas 
;
_cod_original_sg_symbol_H-M P21/n
_cod_database_code 7027368

loop_
_symmetry_equiv_pos_as_xyz
'x, y, z'
'-x+1/2, y+1/2, -z+1/2'
'-x, -y, -z'
'x-1/2, -y-1/2, z-1/2'

loop_
_atom_site_label
_atom_site_type_symbol
_atom_site_fract_x
_atom_site_fract_y
_atom_site_fract_z
_atom_site_U_iso_or_equiv
_atom_site_adp_type
_atom_site_occupancy
_atom_site_calc_flag
_atom_site_refinement_flags
Yb1 Yb 0.23700(2) 0.16331(4) 0.008244(19) 0.03496(17) Uani 1 d .
N14 N 0.1260(5) 0.1199(9) 0.0861(4) 0.0439(16) Uani 1 d .
C15 C 0.1155(6) 0.0361(11) 0.1520(5) 0.049(2) Uani 1 d .
N11 N 0.0349(5) 0.0482(10) 0.1575(5) 0.0550(19) Uani 1 d .
H11 H 0.0142 0.0042 0.1963 0.066 Uiso 1 calc R
N12 N -0.0116(5) 0.1376(10) 0.0954(5) 0.055(2) Uani 1 d .
C13 C 0.0466(6) 0.1767(10) 0.0519(5) 0.0414(18) Uani 1 d .
N21 N 0.0984(4) 0.2788(8) -0.0607(4) 0.0382(14) Uani 1 d .
C22 C 0.0313(5) 0.2685(10) -0.0246(5) 0.0410(18) Uani 1 d .
C23 C -0.0474(5) 0.3414(10) -0.0595(6) 0.046(2) Uani 1 d .
H23 H -0.0936 0.3335 -0.0338 0.055 Uiso 1 calc R
C24 C -0.0534(6) 0.4244(12) -0.1328(6) 0.055(2) Uani 1 d .
H24 H -0.1045 0.4729 -0.1573 0.066 Uiso 1 calc R
C25 C 0.0158(6) 0.4366(11) -0.1703(6) 0.052(2) Uani 1 d .
H25 H 0.0120 0.4927 -0.2198 0.063 Uiso 1 calc R
C26 C 0.0909(6) 0.3622(10) -0.1316(5) 0.0407(18) Uani 1 d .
N34 N 0.2419(4) 0.2963(8) -0.1207(4) 0.0391(15) Uani 1 d .
C33 C 0.1696(6) 0.3619(10) -0.1648(5) 0.0411(18) Uani 1 d .
N32 N 0.1759(5) 0.4196(10) -0.2374(4) 0.0506(18) Uani 1 d .
N31 N 0.2583(5) 0.3871(10) -0.2384(5) 0.0530(19) Uani 1 d .
H31 H 0.2824 0.4111 -0.2787 0.064 Uiso 1 calc R
C35 C 0.2980(6) 0.3128(9) -0.1686(5) 0.0408(18) Uani 1 d .
C100 C 0.1801(8) -0.0572(17) 0.2110(8) 0.073(3) Uani 1 d .
H10A H 0.224(8) 0.014(16) 0.250(8) 0.087 Uiso 1 d .
H10B H 0.218(9) -0.118(16) 0.190(8) 0.087 Uiso 1 d .
H10C H 0.152(8) -0.123(16) 0.252(8) 0.087 Uiso 1 d .
C200 C 0.3873(6) 0.2563(14) -0.1508(7) 0.055(2) Uani 1 d .
H20A H 0.422(7) 0.292(13) -0.088(7) 0.066 Uiso 1 d .
H20B H 0.408(8) 0.286(14) -0.185(7) 0.066 Uiso 1 d .
H20C H 0.388(7) 0.144(14) -0.150(7) 0.066 Uiso 1 d .
O41 O 0.2320(4) 0.4125(8) 0.0784(4) 0.0561(16) Uani 1 d .
O42 O 0.3475(4) 0.3706(8) 0.0359(4) 0.0583(17) Uani 1 d .
N43 N 0.3054(5) 0.4657(10) 0.0742(5) 0.0529(18) Uani 1 d .
O44 O 0.3328(5) 0.5946(9) 0.1038(5) 0.079(2) Uani 1 d .
N53 N 0.3852(5) 0.0151(10) 0.0943(5) 0.058(2) Uani 1 d .
O54 O 0.4480(5) -0.0503(12) 0.1315(5) 0.090(3) Uani 1 d .
O51 O 0.3690(4) 0.0290(8) 0.0162(4) 0.0550(16) Uani 1 d .
O52 O 0.3300(4) 0.0798(8) 0.1303(4) 0.0545(15) Uani 1 d .
O61 O 0.2113(5) -0.1311(7) 0.0159(4) 0.0498(15) Uani 1 d .
O62 O 0.2064(4) -0.0289(7) -0.1038(3) 0.0463(13) Uani 1 d .
N63 N 0.2054(5) -0.1586(8) -0.0586(5) 0.0464(18) Uani 1 d .
O64 O 0.2009(5) -0.2932(9) -0.0895(5) 0.0675(19) Uani 1 d .
N100 N 0.5268(7) 0.3916(13) 0.2080(6) 0.074(3) Uani 1 d .
C101 C 0.5431(7) 0.3422(11) 0.1504(7) 0.054(2) Uani 1 d .
C102 C 0.5646(10) 0.280(2) 0.0752(8) 0.077(3) Uani 1 d .
H10A H 0.522(9) 0.194(16) 0.041(8) 0.093 Uiso 1 d .
H10B H 0.618(9) 0.260(18) 0.095(9) 0.093 Uiso 1 d .
H10C H 0.569(9) 0.357(16) 0.039(9) 0.093 Uiso 1 d .

loop_
_atom_site_aniso_label
_atom_site_aniso_U_11
_atom_site_aniso_U_22
_atom_site_aniso_U_33
_atom_site_aniso_U_23
_atom_site_aniso_U_13
_atom_site_aniso_U_12
Yb1 0.0346(2) 0.0370(2) 0.0334(2) -0.00035(12) 0.00719(14) 0.00271(13)
N14 0.048(4) 0.049(4) 0.038(4) 0.006(3) 0.016(3) 0.003(3)
C15 0.051(5) 0.056(5) 0.040(5) -0.002(4) 0.012(4) 0.001(4)
N11 0.058(5) 0.061(5) 0.051(4) 0.004(4) 0.023(4) 0.002(4)
N12 0.052(5) 0.059(5) 0.061(5) 0.006(4) 0.025(4) 0.002(4)
C13 0.046(5) 0.038(4) 0.043(5) -0.004(3) 0.015(4) -0.002(3)
N21 0.039(4) 0.038(3) 0.038(4) -0.001(3) 0.008(3) -0.002(3)
C22 0.039(4) 0.034(4) 0.051(5) -0.001(3) 0.012(3) 0.004(3)
C23 0.028(4) 0.049(5) 0.060(6) 0.003(4) 0.009(4) 0.002(3)
C24 0.046(5) 0.055(6) 0.060(6) -0.001(4) 0.002(4) 0.011(4)
C25 0.059(6) 0.049(5) 0.046(5) 0.007(4) 0.004(4) 0.008(4)
C26 0.051(5) 0.040(4) 0.030(4) 0.000(3) 0.005(3) -0.001(3)
N34 0.040(4) 0.040(4) 0.038(4) 0.005(3) 0.009(3) 0.002(3)
C33 0.044(5) 0.041(4) 0.038(4) 0.000(3) 0.008(3) -0.004(3)
N32 0.055(5) 0.061(5) 0.036(4) 0.005(3) 0.010(3) -0.001(4)
N31 0.055(5) 0.063(5) 0.042(4) 0.004(4) 0.013(3) -0.002(4)
C35 0.048(5) 0.032(4) 0.044(5) -0.001(3) 0.013(4) -0.005(3)
C100 0.071(7) 0.088(9) 0.057(7) 0.035(6) 0.006(5) 0.001(6)
C200 0.047(5) 0.058(6) 0.064(7) 0.000(5) 0.022(5) -0.010(4)
O41 0.055(4) 0.044(4) 0.070(4) -0.019(3) 0.013(3) 0.004(3)
O42 0.052(4) 0.056(4) 0.068(4) -0.013(3) 0.014(3) -0.012(3)
N43 0.056(5) 0.049(5) 0.049(4) 0.003(3) 0.000(3) -0.004(4)
O44 0.087(6) 0.042(4) 0.098(6) -0.010(4) -0.003(4) -0.018(4)
N53 0.049(4) 0.053(5) 0.066(5) -0.012(4) 0.001(4) 0.007(4)
O54 0.061(5) 0.111(7) 0.080(5) 0.000(5) -0.025(4) 0.039(5)
O51 0.050(3) 0.064(4) 0.051(4) -0.013(3) 0.010(3) 0.008(3)
O52 0.054(4) 0.058(4) 0.048(4) -0.003(3) 0.002(3) 0.005(3)
O61 0.071(4) 0.043(3) 0.040(3) -0.003(2) 0.022(3) 0.009(3)
O62 0.058(4) 0.038(3) 0.044(3) -0.004(2) 0.015(3) -0.004(3)
N63 0.036(4) 0.038(4) 0.069(5) -0.004(3) 0.021(3) -0.002(3)
O64 0.085(5) 0.041(4) 0.080(5) -0.020(3) 0.023(4) -0.008(3)
N100 0.097(8) 0.077(6) 0.056(5) -0.009(5) 0.031(5) 0.009(6)
C101 0.065(6) 0.041(5) 0.058(6) -0.001(4) 0.016(5) 0.005(4)
C102 0.084(9) 0.087(9) 0.064(8) -0.017(7) 0.022(7) 0.001(8)

loop_
_atom_type_symbol
_atom_type_description
_atom_type_scat_dispersion_real
_atom_type_scat_dispersion_imag
_atom_type_scat_source
C C 0.0033 0.0016 'International Tables Vol C Tables 4.2.6.8 and 6.1.1.4'
H H 0.0000 0.0000 'International Tables Vol C Tables 4.2.6.8 and 6.1.1.4'
N N 0.0061 0.0033 'International Tables Vol C Tables 4.2.6.8 and 6.1.1.4'
O O 0.0106 0.0060 'International Tables Vol C Tables 4.2.6.8 and 6.1.1.4'
Yb Yb -0.3850 5.5486 'International Tables Vol C Tables 4.2.6.8 and 6.1.1.4'

loop_
_geom_angle_atom_site_label_1
_geom_angle_atom_site_label_2
_geom_angle_atom_site_label_3
_geom_angle
O41 Yb1 O52 84.6(2)
O41 Yb1 O51 119.5(2)
O52 Yb1 O51 54.0(2)
O41 Yb1 O62 157.5(2)
O52 Yb1 O62 117.9(2)
O51 Yb1 O62 77.4(2)
O41 Yb1 N34 93.3(2)
O52 Yb1 N34 139.5(2)
O51 Yb1 N34 93.9(2)
O62 Yb1 N34 69.5(2)
O41 Yb1 O42 53.2(2)
O52 Yb1 O42 74.2(2)
O51 Yb1 O42 72.5(2)
O62 Yb1 O42 128.9(2)
N34 Yb1 O42 72.5(2)
O41 Yb1 N14 76.3(2)
O52 Yb1 N14 84.9(2)
O51 Yb1 N14 130.5(2)
O62 Yb1 N14 104.8(2)
N34 Yb1 N14 134.0(2)
O42 Yb1 N14 126.1(2)
O41 Yb1 O61 143.3(2)
O52 Yb1 O61 75.9(2)
O51 Yb1 O61 72.6(2)
O62 Yb1 O61 52.3(2)
N34 Yb1 O61 121.7(2)
O42 Yb1 O61 143.1(2)
N14 Yb1 O61 71.3(2)
O41 Yb1 N21 77.3(2)
O52 Yb1 N21 149.4(2)
O51 Yb1 N21 156.2(2)
O62 Yb1 N21 82.5(2)
N34 Yb1 N21 66.9(2)
O42 Yb1 N21 112.1(2)
N14 Yb1 N21 67.1(2)
O61 Yb1 N21 104.6(2)
C15 N14 C13 104.6(7)
C15 N14 Yb1 137.8(6)
C13 N14 Yb1 117.1(5)
N11 C15 N14 108.0(8)
N11 C15 C100 123.9(9)
N14 C15 C100 128.1(9)
C15 N11 N12 112.7(7)
C13 N12 N11 101.5(8)
N12 C13 N14 113.2(8)
N12 C13 C22 125.8(8)
N14 C13 C22 121.0(7)
C22 N21 C26 119.0(7)
C22 N21 Yb1 120.2(5)
C26 N21 Yb1 120.7(5)
N21 C22 C23 121.9(8)
N21 C22 C13 114.4(7)
C23 C22 C13 123.7(8)
C24 C23 C22 117.7(8)
C23 C24 C25 120.9(8)
C24 C25 C26 117.7(8)
N21 C26 C25 122.8(8)
N21 C26 C33 113.1(7)
C25 C26 C33 124.0(8)
C35 N34 C33 104.7(7)
C35 N34 Yb1 136.5(6)
C33 N34 Yb1 118.5(5)
N32 C33 N34 114.7(8)
N32 C33 C26 124.8(8)
N34 C33 C26 120.5(7)
C33 N32 N31 101.4(7)
C35 N31 N32 111.9(7)
N34 C35 N31 107.4(8)
N34 C35 C200 126.9(8)
N31 C35 C200 125.7(8)
N43 O41 Yb1 98.3(5)
N43 O42 Yb1 94.4(5)
O44 N43 O41 122.9(9)
O44 N43 O42 123.0(9)
O41 N43 O42 114.1(7)
O44 N43 Yb1 178.1(7)
O41 N43 Yb1 55.3(4)
O42 N43 Yb1 58.8(4)
O54 N53 O51 122.7(9)
O54 N53 O52 122.6(9)
O51 N53 O52 114.7(7)
O54 N53 Yb1 179.1(8)
O51 N53 Yb1 57.6(4)
O52 N53 Yb1 57.1(4)
N53 O51 Yb1 95.5(5)
N53 O52 Yb1 95.8(5)
N63 O61 Yb1 96.1(5)
N63 O62 Yb1 96.5(5)
O64 N63 O61 124.9(8)
O64 N63 O62 120.4(8)
O61 N63 O62 114.7(6)
O64 N63 Yb1 172.5(6)
O61 N63 Yb1 58.4(4)
O62 N63 Yb1 56.7(4)
N100 C101 C102 179.3(13)

loop_
_geom_bond_atom_site_label_1
_geom_bond_atom_site_label_2
_geom_bond_distance
Yb1 O41 2.356(6)
Yb1 O52 2.360(6)
Yb1 O51 2.372(6)
Yb1 O62 2.407(6)
Yb1 N34 2.414(7)
Yb1 O42 2.433(7)
Yb1 N14 2.433(7)
Yb1 O61 2.451(7)
Yb1 N21 2.479(7)
N14 C15 1.328(11)
N14 C13 1.371(11)
C15 N11 1.323(12)
C15 C100 1.486(14)
N11 N12 1.357(11)
N12 C13 1.332(12)
C13 C22 1.450(12)
N21 C22 1.340(10)
N21 C26 1.343(10)
C22 C23 1.414(12)
C23 C24 1.378(14)
C24 C25 1.385(14)
C25 C26 1.390(12)
C26 C33 1.480(13)
N34 C35 1.323(11)
N34 C33 1.355(11)
C33 N32 1.316(11)
N32 N31 1.357(11)
N31 C35 1.347(12)
C35 C200 1.482(13)
O41 N43 1.275(10)
O42 N43 1.281(10)
N43 O44 1.207(10)
N53 O54 1.199(10)
N53 O51 1.271(10)
N53 O52 1.280(10)
O61 N63 1.240(10)
O62 N63 1.300(9)
N63 O64 1.210(9)
N100 C101 1.115(13)
C101 C102 1.452(16)
